data_9010750
loop_
_publ_author_name
'Cenki-Tok B'
'Ragu, A.'
'Armbruster, T.'
'Chopin, C.'
'Medenbach, O.'

_publ_section_title
;
 New Mn- and rare-earth-rich epidote-group minerals in metacherts:
 manganiandrosite-(Ce) and vanadoandrosite-(Ce)
;
_journal_name_full 'European Journal of Mineralogy'
_journal_page_first 569
_journal_page_last 582
_journal_paper_doi 10.1127/0935-1221/2006/0018-0569
_journal_volume 18
_journal_year 2006
_chemical_compound_source 'Vielle Aure mining district, central Pyrenees, France'
_chemical_formula_sum
;Al1.16 Ca0.59 Ce0.39 Fe0.33 H La0.15 Mg0.03 Mn0.98 Nd0.1 O13 Si3 Sm0.02
 Sr0.11 Ti0.01 V1.11
;
_chemical_name_mineral Vanadoandrosite-(Ce)
_space_group_IT_number 11
_symmetry_space_group_name_Hall '-P 2yb'
_symmetry_space_group_name_H-M 'P 1 21/m 1'
_cell_angle_alpha 90
_cell_angle_beta 113.088
_cell_angle_gamma 90
_cell_formula_units_Z 2
_cell_length_a 8.856
_cell_length_b 5.729
_cell_length_c 10.038
_cell_volume 468.496
_database_code_amcsd 0007164
_exptl_crystal_density_diffrn 4.117
_cod_original_formula_sum
;Mn.98 Ca.59 Ce.39 La.15 Nd.1 Sm.02 Sr.11 V1.11 Al1.16 Mg.03 Ti.01 Fe.33 Si3
 O13 H
;
_cod_database_code 9010750

loop_
_space_group_symop_operation_xyz
x,y,z
x,1/2-y,z
-x,1/2+y,-z
-x,-y,-z

loop_
_atom_site_aniso_label
_atom_site_aniso_U_11
_atom_site_aniso_U_22
_atom_site_aniso_U_33
_atom_site_aniso_U_12
_atom_site_aniso_U_13
_atom_site_aniso_U_23
Mn2+A1 0.02100 0.01200 0.01200 0.00000 0.00700 0.00000
CaA1 0.02100 0.01200 0.01200 0.00000 0.00700 0.00000
CeA2 0.01140 0.01350 0.01350 0.00000 0.00080 0.00000
LaA2 0.01140 0.01350 0.01350 0.00000 0.00080 0.00000
NdA2 0.01140 0.01350 0.01350 0.00000 0.00080 0.00000
SmA2 0.01140 0.01350 0.01350 0.00000 0.00080 0.00000
CaA2 0.01140 0.01350 0.01350 0.00000 0.00080 0.00000
SrA2 0.01140 0.01350 0.01350 0.00000 0.00080 0.00000
V3+M1 0.01100 0.01300 0.01600 -0.00100 0.01600 -0.00200
AlM1 0.01100 0.01300 0.01600 -0.00100 0.01600 -0.00200
MgM1 0.01100 0.01300 0.01600 -0.00100 0.01600 -0.00200
TiM1 0.01100 0.01300 0.01600 -0.00100 0.01600 -0.00200
AlM2 0.00800 0.00800 0.01200 -0.00300 -0.00200 -0.00100
Mn2+M3 0.01400 0.01200 0.01400 -0.00100 0.00200 0.00000
V3+M3 0.01400 0.01200 0.01400 -0.00100 0.00200 0.00000
Fe2+M3 0.01400 0.01200 0.01400 -0.00100 0.00200 0.00000
Fe3+M3 0.01400 0.01200 0.01400 -0.00100 0.00200 0.00000
Si1 0.01000 0.00900 0.01200 0.00000 -0.00200 0.00000
Si2 0.00900 0.00900 0.01200 0.00000 0.00000 0.00000
Si3 0.01100 0.01300 0.01200 0.00000 0.00300 0.00000

loop_
_atom_site_label
_atom_site_fract_x
_atom_site_fract_y
_atom_site_fract_z
_atom_site_occupancy
_atom_site_U_iso_or_equiv
_atom_site_type_symbol
_atom_site_attached_hydrogens
Mn2+A1 0.76340 0.75000 0.15410 0.62000 0.01760 Mn 0
CaA1 0.76340 0.75000 0.15410 0.38000 0.01760 Ca 0
CeA2 0.59260 0.75000 0.42860 0.39000 0.01406 Ce 0
LaA2 0.59260 0.75000 0.42860 0.15000 0.01406 La 0
NdA2 0.59260 0.75000 0.42860 0.10000 0.01406 Nd 0
SmA2 0.59260 0.75000 0.42860 0.02000 0.01406 Sm 0
CaA2 0.59260 0.75000 0.42860 0.21000 0.01406 Ca 0
SrA2 0.59260 0.75000 0.42860 0.11000 0.01406 Sr 0
V3+M1 0.00000 0.00000 0.00000 0.80000 0.01456 V 0
AlM1 0.00000 0.00000 0.00000 0.16000 0.01456 Al 0
MgM1 0.00000 0.00000 0.00000 0.03000 0.01456 Mg 0
TiM1 0.00000 0.00000 0.00000 0.01000 0.01456 Ti 0
AlM2 0.00000 0.00000 0.50000 1.00000 0.01102 Al 0
Mn2+M3 0.31790 0.25000 0.20500 0.36000 0.01545 Mn 0
V3+M3 0.31790 0.25000 0.20500 0.31000 0.01545 V 0
Fe2+M3 0.31790 0.25000 0.20500 0.23000 0.01545 Fe 0
Fe3+M3 0.31790 0.25000 0.20500 0.10000 0.01545 Fe 0
Si1 0.34670 0.75000 0.03190 1.00000 0.01203 Si 0
Si2 0.69510 0.25000 0.28420 1.00000 0.01077 Si 0
Si3 0.19070 0.75000 0.32160 1.00000 0.01254 Si 0
O1 0.24300 0.99000 0.02110 1.00000 0.01646 O 0
O2 0.31400 0.97200 0.35740 1.00000 0.01773 O 0
O3 0.80560 0.01100 0.33150 1.00000 0.01393 O 0
O4 0.05800 0.25000 0.13700 1.00000 0.01646 O 0
O5 0.05000 0.75000 0.15700 1.00000 0.01393 O 0
O6 0.08100 0.75000 0.42100 1.00000 0.01520 O 0
O7 0.51500 0.75000 0.17300 1.00000 0.01646 O 0
O8 0.56000 0.25000 0.35400 1.00000 0.01773 O 0
O9 0.39800 0.75000 -0.10700 1.00000 0.01773 O 0
O-H10 0.09200 0.25000 0.43300 1.00000 0.01393 O 1

loop_
_cod_changelog_entry_id
_cod_changelog_entry_author
_cod_changelog_entry_date
_cod_changelog_entry_text
1
;cod-tools version 3.8.0
Id: cif_guess_AMCSD_atom_types 9581 2023-05-17 12:35:41Z saulius
;
2023-05-18T11:41:21+03:00
;Derived atom types and hydrogen counts
from atom names that follow the AMCSD naming convention
(Wat == water, O-H == hydroxyl).
;

loop_
_cod_related_entry_id
_cod_related_entry_database
_cod_related_entry_code
1 AMCSD 0007164
